data_4124316
loop_
_publ_author_name
'Banks, R.H.'
'Templeton, D.H.'
'Edelstein, N.M.'
'Spencer, B.'
'Zalkin, A.'

_publ_section_title
;
 Volatility and molecular structure of neptunium(IV) borohydride
;
_journal_name_full 'Journal of the American Chemical Society'
_journal_page_first 620
_journal_page_last 623
_journal_volume 102
_journal_year 1980
_chemical_formula_sum 'B4 H16 Np'
_chemical_name_systematic 'Np (B H4)4'
_space_group_IT_number 137
_symmetry_space_group_name_Hall 'P 4n 2n -1n'
_symmetry_space_group_name_H-M 'P 42/n m c :1'
_cell_angle_alpha 90
_cell_angle_beta 90
_cell_angle_gamma 90
_cell_formula_units_Z 2
_cell_length_a 8.559
_cell_length_b 8.559
_cell_length_c 6.017
_cell_volume 440.784
_citation_journal_id_ASTM JACSAT
_cod_data_source_file Banks_JACSAT_1980_510.cif
_cod_data_source_block H16B4Np1
_cod_original_cell_volume 440.7843
_cod_original_sg_symbol_Hall '-P 4ac 2a (x-1/4,y+1/4,z+1/4)'
_cod_original_formula_sum 'H16 B4 Np1'
_cod_database_code 4124316

loop_
_symmetry_equiv_pos_as_xyz
x,y,z
-y+1/2,x+1/2,z+1/2
-x,-y,z
y+1/2,-x+1/2,z+1/2
x+1/2,-y+1/2,-z+1/2
y,x,-z
-x+1/2,y+1/2,-z+1/2
-y,-x,-z
-x+1/2,-y+1/2,-z+1/2
y,-x,-z
x+1/2,y+1/2,-z+1/2
-y,x,-z
-x,y,z
-y+1/2,-x+1/2,z+1/2
x,-y,z
y+1/2,x+1/2,z+1/2

loop_
_atom_site_label
_atom_site_type_symbol
_atom_site_fract_x
_atom_site_fract_y
_atom_site_fract_z
_atom_site_occupancy
_atom_site_U_iso_or_equiv
H2 H-1 0 0.26 0.05 1 0.0
Np1 Np+4 0 0 0 1 0.0
B1 B+3 0 0.235 0.233 1 0.0
H3 H-1 0.1 0.15 0.24 1 0.0
H1 H-1 0 0.33 0.33 1 0.0
